data_7220014
loop_
_publ_author_name
'Zhang, Hong-Mei'
'Yang, Jin'
'Liu, Ying-Ying'
'Kang, Da-Wei'
'Ma, Jian-Fang'

_publ_section_title
;
 A family of coordination polymers assembled with a flexible
 hexacarboxylate ligand and auxiliary N-donor ligands: syntheses,
 structures, and physical properties
;
_journal_issue 16
_journal_name_full CrystEngComm
_journal_page_first 3181
_journal_paper_doi 10.1039/C5CE00181A
_journal_volume 17
_journal_year 2015
_chemical_formula_moiety 'C78 H52 Cd3 N4 O18'
_chemical_formula_sum 'C78 H52 Cd3 N4 O18'
_chemical_formula_weight 1670.44
_chemical_name_systematic
;
 ?
;
_space_group_IT_number 2
_symmetry_cell_setting triclinic
_symmetry_space_group_name_Hall '-P 1'
_symmetry_space_group_name_H-M 'P -1'
_atom_sites_solution_hydrogens geom
_atom_sites_solution_primary direct
_atom_sites_solution_secondary difmap
_audit_creation_method SHELXL-97
_audit_update_record
;
2015-03-04 deposited with the CCDC.
2015-03-16 downloaded from the CCDC.
;
_cell_angle_alpha 100.658(7)
_cell_angle_beta 107.125(7)
_cell_angle_gamma 98.125(6)
_cell_formula_units_Z 1
_cell_length_a 11.4270(9)
_cell_length_b 12.1650(10)
_cell_length_c 13.2170(10)
_cell_measurement_reflns_used 3246
_cell_measurement_temperature 293(2)
_cell_measurement_theta_max 29.1294
_cell_measurement_theta_min 2.7041
_cell_volume 1687.6(3)
_computing_cell_refinement 'CrysAlisPro(1.171.35.21) (Agilent Tech., 2012)'
_computing_data_collection 'CrysAlisPro(1.171.35.21) (Agilent Tech., 2012)'
_computing_data_reduction 'CrysAlisPro(1.171.35.21) (Agilent Tech., 2012)'
_computing_structure_refinement 'SHELXL-97 (Sheldrick, 2008)'
_computing_structure_solution 'SHELXS-97 (Sheldrick, 2008)'
_diffrn_ambient_temperature 293(2)
_diffrn_detector_area_resol_mean 10.0
_diffrn_measured_fraction_theta_full 0.971
_diffrn_measured_fraction_theta_max 0.971
_diffrn_measurement_device_type 'Oxford Diffraction Gemini R Ultra'
_diffrn_measurement_method '\w scan'
_diffrn_radiation_monochromator graphite
_diffrn_radiation_source 'fine-focus sealed tube'
_diffrn_radiation_type MoK\a
_diffrn_radiation_wavelength 0.71069
_diffrn_reflns_av_R_equivalents 0.0412
_diffrn_reflns_av_sigmaI/netI 0.0626
_diffrn_reflns_limit_h_max 13
_diffrn_reflns_limit_h_min -11
_diffrn_reflns_limit_k_max 14
_diffrn_reflns_limit_k_min -14
_diffrn_reflns_limit_l_max 14
_diffrn_reflns_limit_l_min -15
_diffrn_reflns_number 10672
_diffrn_reflns_theta_full 25.00
_diffrn_reflns_theta_max 25.35
_diffrn_reflns_theta_min 2.71
_exptl_absorpt_coefficient_mu 1.015
_exptl_absorpt_correction_T_max 0.8544
_exptl_absorpt_correction_T_min 0.8075
_exptl_absorpt_correction_type multi-scan
_exptl_absorpt_process_details
;
CrysAlis (Oxford Diffraction, 2006)
;
_exptl_crystal_colour colorless
_exptl_crystal_density_diffrn 1.644
_exptl_crystal_density_method 'not measured'
_exptl_crystal_description strip
_exptl_crystal_F_000 836
_exptl_crystal_size_max 0.22
_exptl_crystal_size_mid 0.20
_exptl_crystal_size_min 0.16
_refine_diff_density_max 1.001
_refine_diff_density_min -0.741
_refine_diff_density_rms 0.101
_refine_ls_extinction_method none
_refine_ls_goodness_of_fit_ref 1.030
_refine_ls_hydrogen_treatment constr
_refine_ls_matrix_type full
_refine_ls_number_parameters 479
_refine_ls_number_reflns 6020
_refine_ls_number_restraints 67
_refine_ls_restrained_S_all 1.029
_refine_ls_R_factor_all 0.0831
_refine_ls_R_factor_gt 0.0577
_refine_ls_shift/su_max 0.002
_refine_ls_shift/su_mean 0.000
_refine_ls_structure_factor_coef Fsqd
_refine_ls_weighting_details 'calc w=1/[\s^2^(Fo^2^)+(0.0757P)^2^+2.1374P] where P=(Fo^2^+2Fc^2^)/3'
_refine_ls_weighting_scheme calc
_refine_ls_wR_factor_gt 0.1371
_refine_ls_wR_factor_ref 0.1596
_reflns_number_gt 4326
_reflns_number_total 6020
_reflns_threshold_expression >2\s(I)
_cod_data_source_file c5ce00181a2.cif
_cod_data_source_block Compound-5
_cod_depositor_comments 'Adding full bibliography for 7220010--7220018.cif.'
_cod_original_cell_volume 1687.6(2)
_cod_database_code 7220014

loop_
_symmetry_equiv_pos_as_xyz
'x, y, z'
'-x, -y, -z'

loop_
_atom_site_label
_atom_site_type_symbol
_atom_site_fract_x
_atom_site_fract_y
_atom_site_fract_z
_atom_site_U_iso_or_equiv
_atom_site_adp_type
_atom_site_occupancy
_atom_site_symmetry_multiplicity
_atom_site_calc_flag
_atom_site_refinement_flags
Cd1 Cd 0.0000 1.0000 1.0000 0.0479(2) Uani 1 2 d S
Cd2 Cd -0.28099(4) -0.13785(4) 0.75082(4) 0.05007(18) Uani 1 1 d .
C1 C 0.2833(8) 0.9433(6) 1.0805(6) 0.069(2) Uani 1 1 d .
C2 C 0.3376(7) 0.8769(6) 1.0032(6) 0.070(2) Uani 1 1 d .
C3 C 0.2596(6) 0.8161(5) 0.9016(5) 0.0543(16) Uani 1 1 d .
H3 H 0.1738 0.8123 0.8823 0.065 Uiso 1 1 calc R
C4 C 0.3087(6) 0.7612(5) 0.8288(6) 0.0530(16) Uani 1 1 d .
C5 C 0.4350(7) 0.7685(7) 0.8552(7) 0.084(3) Uani 1 1 d .
H5 H 0.4681 0.7326 0.8048 0.101 Uiso 1 1 calc R
C6 C 0.5129(9) 0.8298(10) 0.9572(9) 0.123(4) Uani 1 1 d .
H6 H 0.5988 0.8342 0.9767 0.147 Uiso 1 1 calc R
C7 C 0.4640(8) 0.8829(9) 1.0283(8) 0.116(4) Uani 1 1 d .
H7 H 0.5173 0.9250 1.0965 0.139 Uiso 1 1 calc R
C8 C 0.1079(6) 0.6720(5) 0.7042(5) 0.0555(16) Uani 1 1 d .
H8A H 0.0729 0.7397 0.6990 0.067 Uiso 1 1 calc R
H8B H 0.0895 0.6421 0.7622 0.067 Uiso 1 1 calc R
C9 C 0.0533(6) 0.5834(5) 0.5977(5) 0.0473(14) Uani 1 1 d .
C10 C 0.0372(6) 0.4671(5) 0.5989(5) 0.0512(15) Uani 1 1 d .
C11 C -0.0175(6) 0.3849(5) 0.5002(5) 0.0459(14) Uani 1 1 d .
C12 C -0.0416(7) 0.2600(5) 0.5026(7) 0.0618(18) Uani 1 1 d .
H12A H -0.0775 0.2500 0.5592 0.074 Uiso 1 1 calc R
H12B H -0.1000 0.2147 0.4331 0.074 Uiso 1 1 calc R
C13 C 0.0997(6) 0.1563(5) 0.5961(5) 0.0466(14) Uani 1 1 d .
C14 C 0.0109(6) 0.0912(4) 0.6222(5) 0.0452(14) Uani 1 1 d .
H14 H -0.0734 0.0867 0.5855 0.054 Uiso 1 1 calc R
C15 C 0.0439(6) 0.0318(4) 0.7024(5) 0.0457(14) Uani 1 1 d .
C16 C 0.1658(7) 0.0349(7) 0.7533(7) 0.071(2) Uani 1 1 d .
H16 H 0.1889 -0.0033 0.8085 0.086 Uiso 1 1 calc R
C17 C 0.2574(8) 0.0962(9) 0.7224(9) 0.101(3) Uani 1 1 d .
H17 H 0.3413 0.0953 0.7544 0.121 Uiso 1 1 calc R
C18 C 0.2240(8) 0.1569(7) 0.6458(8) 0.077(2) Uani 1 1 d .
H18 H 0.2852 0.1991 0.6268 0.092 Uiso 1 1 calc R
C19 C -0.0572(6) -0.0328(5) 0.7325(5) 0.0519(15) Uani 1 1 d .
C20 C 0.0760(11) 0.4302(7) 0.7053(6) 0.079(3) Uani 1 1 d .
C21 C 0.2277(12) 0.4289(8) 0.8496(7) 0.075(4) Uani 0.50 1 d PG
C22 C 0.1756(9) 0.3422(7) 0.8884(7) 0.066(4) Uani 0.50 1 d PG
C23 C 0.2295(10) 0.3358(8) 0.9956(8) 0.064(3) Uani 0.50 1 d PGU
C24 C 0.3354(11) 0.4162(11) 1.0640(7) 0.108(6) Uani 0.50 1 d PGU
C25 C 0.3875(10) 0.5030(10) 1.0252(10) 0.140(8) Uani 0.50 1 d PGU
C26 C 0.3336(12) 0.5093(9) 0.9180(11) 0.117(7) Uani 0.50 1 d PGU
C21' C 0.0460(11) 0.4437(9) 0.8703(8) 0.079(4) Uiso 0.50 1 d PGD
C22' C 0.0810(10) 0.3489(7) 0.9061(7) 0.056(3) Uiso 0.50 1 d PGD
C23' C 0.1312(10) 0.3559(8) 1.0171(8) 0.065(4) Uiso 0.50 1 d PGD
C24' C 0.1463(14) 0.4577(11) 1.0923(7) 0.109(6) Uiso 0.50 1 d PGD
C25' C 0.1113(16) 0.5524(8) 1.0565(11) 0.127(8) Uiso 0.50 1 d PGD
C26' C 0.0612(14) 0.5454(8) 0.9455(12) 0.124(7) Uiso 0.50 1 d PGD
C27 C 0.1725(8) 0.2438(7) 1.0472(6) 0.073(2) Uani 1 1 d .
C28 C -0.5466(8) -0.0805(7) 0.6042(8) 0.089(3) Uani 1 1 d .
H28 H -0.5378 -0.0288 0.6687 0.107 Uiso 1 1 calc R
C29 C -0.6399(8) -0.0778(9) 0.5071(11) 0.105(3) Uani 1 1 d .
H29 H -0.6904 -0.0242 0.5076 0.126 Uiso 1 1 calc R
C30 C -0.6541(9) -0.1512(9) 0.4171(9) 0.096(2) Uani 1 1 d U
H30 H -0.7141 -0.1490 0.3528 0.116 Uiso 1 1 calc R
C31 C -0.5814(8) -0.2323(8) 0.4161(8) 0.091(2) Uani 1 1 d U
C32 C -0.4739(16) -0.2350(14) 0.5123(14) 0.044(5) Uani 0.50 1 d PU
C32' C -0.5025(17) -0.2252(14) 0.5175(15) 0.048(5) Uani 0.50 1 d PU
C33 C -0.4112(7) -0.3145(6) 0.5174(6) 0.0618(19) Uani 1 1 d .
C34 C -0.4315(9) -0.3993(8) 0.4247(8) 0.094(2) Uani 1 1 d U
C35 C -0.5289(12) -0.3914(11) 0.3247(11) 0.124(3) Uani 1 1 d U
H35 H -0.5428 -0.4462 0.2609 0.149 Uiso 1 1 calc R
C36 C -0.5929(14) -0.3176(11) 0.3199(12) 0.137(3) Uani 1 1 d U
H36 H -0.6496 -0.3169 0.2532 0.165 Uiso 1 1 calc R
C37 C -0.3553(11) -0.4798(10) 0.4345(11) 0.117(3) Uani 1 1 d U
H37 H -0.3618 -0.5345 0.3727 0.141 Uiso 1 1 calc R
C38 C -0.2798(10) -0.4804(9) 0.5228(9) 0.100(3) Uani 1 1 d U
H38 H -0.2371 -0.5399 0.5279 0.120 Uiso 1 1 calc R
C39 C -0.2559(8) -0.3879(7) 0.6207(10) 0.092(3) Uani 1 1 d .
H39 H -0.1949 -0.3861 0.6860 0.110 Uiso 1 1 calc R
N1 N -0.4711(5) -0.1546(4) 0.6060(5) 0.0577(14) Uani 1 1 d .
N2 N -0.3223(5) -0.3086(4) 0.6140(5) 0.0577(14) Uani 1 1 d .
O1 O 0.1747(6) 0.9367(6) 1.0545(5) 0.101(2) Uani 1 1 d .
O2 O 0.3590(6) 1.0057(6) 1.1675(6) 0.122(3) Uani 1 1 d .
O3 O 0.2391(4) 0.6993(4) 0.7260(4) 0.0641(12) Uani 1 1 d .
O4 O -0.1690(4) -0.0376(4) 0.6750(4) 0.0625(12) Uani 1 1 d .
O5 O -0.0299(5) -0.0781(3) 0.8114(4) 0.0585(11) Uani 1 1 d .
O6 O 0.0766(4) 0.2241(3) 0.5243(4) 0.0596(12) Uani 1 1 d .
O7 O 0.1010(7) 0.1624(5) 0.9869(5) 0.0944(19) Uani 1 1 d .
O8 O 0.2459(6) 0.2527(6) 1.1405(5) 0.103(2) Uani 1 1 d .
O9 O 0.1811(12) 0.4456(10) 0.7446(9) 0.080(3) Uani 0.50 1 d P
O9' O 0.0026(9) 0.4442(7) 0.7608(8) 0.060(2) Uiso 0.50 1 d P

loop_
_atom_site_aniso_label
_atom_site_aniso_U_11
_atom_site_aniso_U_22
_atom_site_aniso_U_33
_atom_site_aniso_U_23
_atom_site_aniso_U_13
_atom_site_aniso_U_12
Cd1 0.0394(3) 0.0613(4) 0.0359(4) 0.0094(3) 0.0059(3) 0.0046(3)
Cd2 0.0452(3) 0.0643(3) 0.0349(3) 0.0110(2) 0.0057(2) 0.0103(2)
C1 0.068(5) 0.061(4) 0.062(5) -0.006(3) 0.003(4) 0.024(3)
C2 0.055(4) 0.077(5) 0.054(4) -0.013(4) -0.001(3) 0.021(3)
C3 0.049(4) 0.053(3) 0.052(4) 0.001(3) 0.009(3) 0.012(3)
C4 0.053(4) 0.048(3) 0.056(4) 0.003(3) 0.022(3) 0.013(3)
C5 0.056(5) 0.092(5) 0.088(6) -0.020(5) 0.029(4) 0.009(4)
C6 0.054(5) 0.165(10) 0.109(9) -0.048(7) 0.019(5) 0.018(6)
C7 0.062(5) 0.144(8) 0.090(7) -0.052(6) -0.006(5) 0.030(5)
C8 0.061(4) 0.058(4) 0.040(4) 0.000(3) 0.008(3) 0.023(3)
C9 0.055(4) 0.048(3) 0.037(3) 0.007(3) 0.010(3) 0.023(3)
C10 0.072(4) 0.050(3) 0.038(3) 0.013(3) 0.018(3) 0.029(3)
C11 0.060(4) 0.040(3) 0.046(4) 0.018(3) 0.021(3) 0.020(3)
C12 0.073(5) 0.052(4) 0.072(5) 0.027(3) 0.032(4) 0.018(3)
C13 0.065(4) 0.038(3) 0.046(4) 0.015(3) 0.025(3) 0.020(3)
C14 0.057(4) 0.033(3) 0.047(4) 0.009(2) 0.017(3) 0.016(2)
C15 0.059(4) 0.042(3) 0.039(3) 0.010(2) 0.017(3) 0.014(3)
C16 0.072(5) 0.083(5) 0.079(6) 0.048(4) 0.028(4) 0.034(4)
C17 0.068(5) 0.146(8) 0.127(9) 0.091(7) 0.041(6) 0.046(5)
C18 0.070(5) 0.082(5) 0.102(7) 0.049(5) 0.041(5) 0.024(4)
C19 0.068(4) 0.039(3) 0.051(4) 0.009(3) 0.022(3) 0.016(3)
C20 0.124(8) 0.089(5) 0.037(4) 0.027(4) 0.018(5) 0.067(6)
C21 0.104(12) 0.055(8) 0.042(8) 0.007(6) -0.003(8) 0.004(7)
C22 0.101(11) 0.058(8) 0.032(7) 0.013(6) 0.005(7) 0.024(7)
C23 0.064(4) 0.063(4) 0.064(4) 0.0157(13) 0.0205(15) 0.0130(12)
C24 0.108(6) 0.108(6) 0.108(6) 0.0263(18) 0.035(2) 0.0219(16)
C25 0.140(8) 0.140(8) 0.140(8) 0.034(2) 0.046(3) 0.029(2)
C26 0.117(7) 0.116(7) 0.116(7) 0.0283(19) 0.038(2) 0.0239(17)
C27 0.084(5) 0.072(5) 0.048(4) 0.025(4) 0.001(4) -0.002(4)
C28 0.070(5) 0.076(5) 0.102(7) 0.013(5) -0.001(5) 0.030(4)
C29 0.061(5) 0.105(7) 0.140(10) 0.054(7) -0.002(6) 0.027(5)
C30 0.080(6) 0.107(6) 0.084(6) 0.041(4) -0.004(5) 0.009(4)
C31 0.067(5) 0.095(5) 0.100(5) 0.045(3) 0.011(5) -0.004(3)
C32 0.044(5) 0.045(5) 0.044(5) 0.0106(15) 0.0146(18) 0.0086(14)
C32' 0.048(5) 0.048(5) 0.047(5) 0.0114(16) 0.015(2) 0.0112(15)
C33 0.073(5) 0.060(4) 0.052(4) 0.004(3) 0.038(4) -0.009(3)
C34 0.087(6) 0.102(6) 0.079(6) -0.009(4) 0.041(4) -0.009(4)
C35 0.113(8) 0.132(7) 0.112(6) 0.018(5) 0.029(5) 0.009(5)
C36 0.138(3) 0.138(3) 0.135(3) 0.0310(12) 0.0461(14) 0.0256(13)
C37 0.117(4) 0.117(4) 0.117(4) 0.0264(13) 0.0401(15) 0.0240(12)
C38 0.100(3) 0.099(3) 0.101(3) 0.0230(12) 0.0342(13) 0.0219(12)
C39 0.081(6) 0.068(5) 0.148(9) 0.027(5) 0.067(6) 0.024(4)
N1 0.053(3) 0.053(3) 0.056(4) 0.010(3) 0.002(3) 0.012(2)
N2 0.062(3) 0.055(3) 0.067(4) 0.019(3) 0.032(3) 0.019(3)
O1 0.079(4) 0.139(5) 0.078(4) -0.009(4) 0.019(3) 0.060(4)
O2 0.084(4) 0.150(6) 0.084(5) -0.056(4) 0.008(4) 0.029(4)
O3 0.060(3) 0.066(3) 0.057(3) -0.007(2) 0.023(2) 0.001(2)
O4 0.061(3) 0.068(3) 0.064(3) 0.030(2) 0.021(3) 0.011(2)
O5 0.087(3) 0.049(2) 0.049(3) 0.022(2) 0.030(2) 0.018(2)
O6 0.075(3) 0.052(2) 0.075(3) 0.036(2) 0.039(3) 0.028(2)
O7 0.140(5) 0.073(3) 0.056(3) 0.011(3) 0.035(4) -0.023(3)
O8 0.080(4) 0.148(5) 0.069(4) 0.068(4) -0.004(3) -0.013(3)
O9 0.078(8) 0.109(8) 0.060(7) 0.045(6) 0.019(6) 0.013(6)

loop_
_atom_type_symbol
_atom_type_description
_atom_type_scat_dispersion_real
_atom_type_scat_dispersion_imag
_atom_type_scat_source
C C 0.0033 0.0016 'International Tables Vol C Tables 4.2.6.8 and 6.1.1.4'
H H 0.0000 0.0000 'International Tables Vol C Tables 4.2.6.8 and 6.1.1.4'
N N 0.0061 0.0033 'International Tables Vol C Tables 4.2.6.8 and 6.1.1.4'
O O 0.0106 0.0060 'International Tables Vol C Tables 4.2.6.8 and 6.1.1.4'
Cd Cd -0.8075 1.2024 'International Tables Vol C Tables 4.2.6.8 and 6.1.1.4'

loop_
_geom_angle_atom_site_label_1
_geom_angle_atom_site_label_2
_geom_angle_atom_site_label_3
_geom_angle
_geom_angle_site_symmetry_1
_geom_angle_site_symmetry_3
O7 Cd1 O7 180.000 2_567 1_565
O7 Cd1 O1 87.6(3) 2_567 .
O7 Cd1 O1 92.4(3) 1_565 .
O7 Cd1 O1 92.4(3) 2_567 2_577
O7 Cd1 O1 87.6(3) 1_565 2_577
O1 Cd1 O1 180.000 . 2_577
O7 Cd1 O5 88.69(17) 2_567 2_567
O7 Cd1 O5 91.31(17) 1_565 2_567
O1 Cd1 O5 87.77(19) . 2_567
O1 Cd1 O5 92.23(19) 2_577 2_567
O7 Cd1 O5 91.31(18) 2_567 1_565
O7 Cd1 O5 88.69(17) 1_565 1_565
O1 Cd1 O5 92.23(19) . 1_565
O1 Cd1 O5 87.77(19) 2_577 1_565
O5 Cd1 O5 180.000 2_567 1_565
O8 Cd2 O2 104.7(3) 2_557 2_567
O8 Cd2 O4 135.8(2) 2_557 .
O2 Cd2 O4 102.0(3) 2_567 .
O8 Cd2 N2 82.9(2) 2_557 .
O2 Cd2 N2 147.0(2) 2_567 .
O4 Cd2 N2 93.31(18) . .
O8 Cd2 N1 125.9(2) 2_557 .
O2 Cd2 N1 81.2(2) 2_567 .
O4 Cd2 N1 92.46(19) . .
N2 Cd2 N1 69.01(19) . .
O1 C1 O2 123.8(7) . .
O1 C1 C2 119.2(7) . .
O2 C1 C2 116.9(7) . .
C7 C2 C3 118.7(7) . .
C7 C2 C1 121.8(7) . .
C3 C2 C1 119.3(6) . .
C4 C3 C2 119.8(6) . .
C4 C3 H3 120.1 . .
C2 C3 H3 120.1 . .
O3 C4 C5 115.2(6) . .
O3 C4 C3 124.1(6) . .
C5 C4 C3 120.7(6) . .
C4 C5 C6 119.3(7) . .
C4 C5 H5 120.3 . .
C6 C5 H5 120.3 . .
C7 C6 C5 119.6(8) . .
C7 C6 H6 120.2 . .
C5 C6 H6 120.2 . .
C6 C7 C2 121.9(8) . .
C6 C7 H7 119.0 . .
C2 C7 H7 119.0 . .
O3 C8 C9 107.0(5) . .
O3 C8 H8A 110.3 . .
C9 C8 H8A 110.3 . .
O3 C8 H8B 110.3 . .
C9 C8 H8B 110.3 . .
H8A C8 H8B 108.6 . .
C11 C9 C10 119.9(5) 2_566 .
C11 C9 C8 121.0(5) 2_566 .
C10 C9 C8 119.1(6) . .
C11 C10 C9 119.0(5) . .
C11 C10 C20 120.0 . .
C9 C10 C20 121.0(6) . .
C9 C11 C10 121.0(5) 2_566 .
C9 C11 C12 120.2(6) 2_566 .
C10 C11 C12 118.7(6) . .
O6 C12 C11 107.8(5) . .
O6 C12 H12A 110.1 . .
C11 C12 H12A 110.1 . .
O6 C12 H12B 110.1 . .
C11 C12 H12B 110.1 . .
H12A C12 H12B 108.5 . .
O6 C13 C14 125.3(6) . .
O6 C13 C18 115.5(6) . .
C14 C13 C18 119.2(6) . .
C13 C14 C15 121.1(6) . .
C13 C14 H14 119.5 . .
C15 C14 H14 119.5 . .
C16 C15 C14 119.7(6) . .
C16 C15 C19 121.3(6) . .
C14 C15 C19 118.9(6) . .
C15 C16 C17 119.4(7) . .
C15 C16 H16 120.3 . .
C17 C16 H16 120.3 . .
C18 C17 C16 120.2(8) . .
C18 C17 H17 119.9 . .
C16 C17 H17 119.9 . .
C17 C18 C13 120.2(7) . .
C17 C18 H18 119.9 . .
C13 C18 H18 119.9 . .
O5 C19 O4 123.0(6) . .
O5 C19 C15 120.3(6) . .
O4 C19 C15 116.7(6) . .
O9 C20 O9' 122.5(10) . .
O9 C20 C10 113.0(10) . .
O9' C20 C10 114.0(7) . .
C22 C21 C26 120.0 . .
C22 C21 O9 125.4(9) . .
C26 C21 O9 114.6(9) . .
C22' C22 C23 88.9(8) . .
C22' C22 C21 117.7(8) . .
C23 C22 C21 120.0 . .
C22' C22 C23' 46.8(5) . .
C23 C22 C23' 42.5(5) . .
C21 C22 C23' 128.0(6) . .
C23' C23 C24 111.2(9) . .
C23' C23 C22 90.5(8) . .
C24 C23 C22 120.0 . .
C23' C23 C27 66.5(6) . .
C24 C23 C27 116.9(7) . .
C22 C23 C27 123.0(7) . .
C23' C23 C22' 50.0(5) . .
C24 C23 C22' 132.5(5) . .
C22 C23 C22' 40.8(5) . .
C27 C23 C22' 95.7(7) . .
C25 C24 C23 120.0 . .
C24 C25 C26 120.0 . .
C25 C26 C21 120.0 . .
O9' C21' C22' 122.7(8) . .
O9' C21' C26' 117.2(8) . .
C22' C21' C26' 120.0 . .
C22 C22' C23' 94.8(8) . .
C22 C22' C21' 105.2(8) . .
C23' C22' C21' 120.0 . .
C22 C22' C23 50.3(5) . .
C23' C22' C23 45.0(6) . .
C21' C22' C23 129.5(6) . .
C23 C23' C22' 85.0(8) . .
C23 C23' C24' 116.2(9) . .
C22' C23' C24' 120.0 . .
C23 C23' C27 65.6(6) . .
C22' C23' C27 115.1(7) . .
C24' C23' C27 124.8(7) . .
C23 C23' C22 47.0(5) . .
C22' C23' C22 38.3(5) . .
C24' C23' C22 125.6(5) . .
C27 C23' C22 96.5(6) . .
C23' C24' C25' 120.0 . .
C26' C25' C24' 120.0 . .
C25' C26' C21' 120.0 . .
O7 C27 O8 128.5(7) . .
O7 C27 C23 117.3(7) . .
O8 C27 C23 108.6(7) . .
O7 C27 C23' 109.9(7) . .
O8 C27 C23' 118.0(7) . .
C23 C27 C23' 47.9(6) . .
N1 C28 C29 122.1(9) . .
N1 C28 H28 119.0 . .
C29 C28 H28 119.0 . .
C30 C29 C28 119.1(9) . .
C30 C29 H29 120.4 . .
C28 C29 H29 120.4 . .
C29 C30 C31 120.8(10) . .
C29 C30 H30 119.6 . .
C31 C30 H30 119.6 . .
C32' C31 C30 111.4(12) . .
C32' C31 C36 124.6(12) . .
C30 C31 C36 124.0(11) . .
C32' C31 C32 14.4(10) . .
C30 C31 C32 123.5(11) . .
C36 C31 C32 112.3(11) . .
C33 C32 N1 122.9(13) . .
C33 C32 C31 125.2(13) . .
N1 C32 C31 110.2(13) . .
N1 C32' C31 134.2(15) . .
N1 C32' C33 112.3(13) . .
C31 C32' C33 112.3(13) . .
C32 C33 N2 117.9(9) . .
C32 C33 C34 119.7(11) . .
N2 C33 C34 122.4(8) . .
C32 C33 C32' 8.0(12) . .
N2 C33 C32' 117.0(8) . .
C34 C33 C32' 120.4(10) . .
C33 C34 C37 116.7(10) . .
C33 C34 C35 115.8(10) . .
C37 C34 C35 127.4(10) . .
C36 C35 C34 125.0(13) . .
C36 C35 H35 117.5 . .
C34 C35 H35 117.5 . .
C35 C36 C31 121.1(15) . .
C35 C36 H36 119.4 . .
C31 C36 H36 119.4 . .
C38 C37 C34 121.9(12) . .
C38 C37 H37 119.1 . .
C34 C37 H37 119.1 . .
C37 C38 C39 121.0(11) . .
C37 C38 H38 119.5 . .
C39 C38 H38 119.5 . .
N2 C39 C38 118.8(10) . .
N2 C39 H39 120.6 . .
C38 C39 H39 120.6 . .
C32' N1 C28 111.5(10) . .
C32' N1 C32 14.7(11) . .
C28 N1 C32 123.8(10) . .
C32' N1 Cd2 123.3(9) . .
C28 N1 Cd2 124.6(5) . .
C32 N1 Cd2 109.6(8) . .
C39 N2 C33 118.9(7) . .
C39 N2 Cd2 124.8(6) . .
C33 N2 Cd2 115.7(4) . .
C1 O1 Cd1 154.9(7) . .
C1 O2 Cd2 114.1(5) . 2_567
C4 O3 C8 115.9(5) . .
C19 O4 Cd2 103.3(4) . .
C19 O5 Cd1 129.4(4) . 1_545
C13 O6 C12 116.7(5) . .
C27 O7 Cd1 136.6(5) . 1_545
C27 O8 Cd2 134.6(5) . 2_557
C20 O9 C21 118.0(11) . .
C20 O9' C21' 118.3(9) . .

loop_
_geom_bond_atom_site_label_1
_geom_bond_atom_site_label_2
_geom_bond_distance
_geom_bond_site_symmetry_2
Cd1 O7 2.205(5) 2_567
Cd1 O7 2.205(5) 1_565
Cd1 O1 2.212(6) .
Cd1 O1 2.212(6) 2_577
Cd1 O5 2.401(4) 2_567
Cd1 O5 2.401(4) 1_565
Cd2 O8 2.177(5) 2_557
Cd2 O2 2.208(6) 2_567
Cd2 O4 2.212(4) .
Cd2 N2 2.375(6) .
Cd2 N1 2.389(5) .
C1 O1 1.172(9) .
C1 O2 1.247(9) .
C1 C2 1.514(10) .
C2 C7 1.372(11) .
C2 C3 1.373(9) .
C3 C4 1.368(9) .
C3 H3 0.9300 .
C4 O3 1.364(8) .
C4 C5 1.367(10) .
C5 C6 1.379(13) .
C5 H5 0.9300 .
C6 C7 1.341(12) .
C6 H6 0.9300 .
C7 H7 0.9300 .
C8 O3 1.417(8) .
C8 C9 1.504(8) .
C8 H8A 0.9700 .
C8 H8B 0.9700 .
C9 C11 1.382(8) 2_566
C9 C10 1.405(8) .
C10 C11 1.397(9) .
C10 C20 1.517(9) .
C11 C9 1.382(8) 2_566
C11 C12 1.514(8) .
C12 O6 1.444(8) .
C12 H12A 0.9700 .
C12 H12B 0.9700 .
C13 O6 1.361(7) .
C13 C14 1.362(9) .
C13 C18 1.376(10) .
C14 C15 1.383(8) .
C14 H14 0.9300 .
C15 C16 1.348(9) .
C15 C19 1.498(9) .
C16 C17 1.401(11) .
C16 H16 0.9300 .
C17 C18 1.358(11) .
C17 H17 0.9300 .
C18 H18 0.9300 .
C19 O5 1.247(7) .
C19 O4 1.266(8) .
C20 O9 1.131(13) .
C20 O9' 1.275(12) .
C21 C22 1.3900 .
C21 C26 1.3900 .
C21 O9 1.397(13) .
C22 C22' 1.182(14) .
C22 C23 1.3900 .
C22 C23' 1.899(14) .
C23 C23' 1.282(15) .
C23 C24 1.3900 .
C23 C27 1.575(11) .
C23 C22' 1.808(14) .
C24 C25 1.3900 .
C25 C26 1.3900 .
C21' O9' 1.387(13) .
C21' C22' 1.3900 .
C21' C26' 1.3900 .
C22' C23' 1.3900 .
C23' C24' 1.3900 .
C23' C27 1.586(11) .
C24' C25' 1.3900 .
C25' C26' 1.3900 .
C27 O7 1.175(9) .
C27 O8 1.245(9) .
C28 N1 1.332(9) .
C28 C29 1.416(13) .
C28 H28 0.9300 .
C29 C30 1.300(14) .
C29 H29 0.9300 .
C30 C31 1.377(13) .
C30 H30 0.9300 .
C31 C32' 1.356(19) .
C31 C36 1.444(16) .
C31 C32 1.495(19) .
C32 C33 1.282(18) .
C32 N1 1.418(18) .
C32' N1 1.237(18) .
C32' C33 1.609(18) .
C33 N2 1.361(9) .
C33 C34 1.385(11) .
C34 C37 1.399(14) .
C34 C35 1.485(15) .
C35 C36 1.234(15) .
C35 H35 0.9300 .
C36 H36 0.9300 .
C37 C38 1.232(14) .
C37 H37 0.9300 .
C38 C39 1.477(14) .
C38 H38 0.9300 .
C39 N2 1.309(9) .
C39 H39 0.9300 .
O2 Cd2 2.208(6) 2_567
O5 Cd1 2.401(4) 1_545
O7 Cd1 2.205(5) 1_545
O8 Cd2 2.177(5) 2_557

loop_
_geom_torsion_atom_site_label_1
_geom_torsion_atom_site_label_2
_geom_torsion_atom_site_label_3
_geom_torsion_atom_site_label_4
_geom_torsion
_geom_torsion_site_symmetry_1
_geom_torsion_site_symmetry_4
O1 C1 C2 C7 178.8(10) . .
O2 C1 C2 C7 1.3(14) . .
O1 C1 C2 C3 4.1(13) . .
O2 C1 C2 C3 -173.4(8) . .
C7 C2 C3 C4 1.4(13) . .
C1 C2 C3 C4 176.2(7) . .
C2 C3 C4 O3 -179.7(7) . .
C2 C3 C4 C5 -1.7(11) . .
O3 C4 C5 C6 179.8(10) . .
C3 C4 C5 C6 1.6(14) . .
C4 C5 C6 C7 -1.3(18) . .
C5 C6 C7 C2 1(2) . .
C3 C2 C7 C6 -1.1(18) . .
C1 C2 C7 C6 -175.8(11) . .
O3 C8 C9 C11 -88.6(7) . 2_566
O3 C8 C9 C10 92.3(7) . .
C11 C9 C10 C11 -1.3(10) 2_566 .
C8 C9 C10 C11 177.8(6) . .
C11 C9 C10 C20 179.9(7) 2_566 .
C8 C9 C10 C20 -1.0(10) . .
C9 C10 C11 C9 1.3(10) . 2_566
C20 C10 C11 C9 -179.9(7) . 2_566
C9 C10 C11 C12 -176.4(6) . .
C20 C10 C11 C12 2.5(10) . .
C9 C11 C12 O6 106.3(7) 2_566 .
C10 C11 C12 O6 -76.1(7) . .
O6 C13 C14 C15 -175.0(5) . .
C18 C13 C14 C15 4.1(9) . .
C13 C14 C15 C16 -2.2(9) . .
C13 C14 C15 C19 176.4(5) . .
C14 C15 C16 C17 -1.5(11) . .
C19 C15 C16 C17 179.9(8) . .
C15 C16 C17 C18 3.5(15) . .
C16 C17 C18 C13 -1.6(15) . .
O6 C13 C18 C17 177.1(8) . .
C14 C13 C18 C17 -2.1(12) . .
C16 C15 C19 O5 5.4(9) . .
C14 C15 C19 O5 -173.2(5) . .
C16 C15 C19 O4 -175.1(6) . .
C14 C15 C19 O4 6.3(8) . .
C11 C10 C20 O9 109.5(11) . .
C9 C10 C20 O9 -71.6(11) . .
C11 C10 C20 O9' -104.5(9) . .
C9 C10 C20 O9' 74.3(11) . .
C26 C21 C22 C22' 106.2(9) . .
O9 C21 C22 C22' -72.6(13) . .
C26 C21 C22 C23 0.0 . .
O9 C21 C22 C23 -178.8(12) . .
C26 C21 C22 C23' 50.9(7) . .
O9 C21 C22 C23' -127.9(12) . .
C22' C22 C23 C23' -6.7(6) . .
C21 C22 C23 C23' 115.0(8) . .
C22' C22 C23 C24 -121.7(8) . .
C21 C22 C23 C24 0.0 . .
C23' C22 C23 C24 -115.0(8) . .
C22' C22 C23 C27 55.3(9) . .
C21 C22 C23 C27 177.0(10) . .
C23' C22 C23 C27 62.0(8) . .
C21 C22 C23 C22' 121.7(8) . .
C23' C22 C23 C22' 6.7(6) . .
C23' C23 C24 C25 -103.6(8) . .
C22 C23 C24 C25 0.0 . .
C27 C23 C24 C25 -177.2(9) . .
C22' C23 C24 C25 -49.0(7) . .
C23 C24 C25 C26 0.0 . .
C24 C25 C26 C21 0.0 . .
C22 C21 C26 C25 0.0 . .
O9 C21 C26 C25 178.9(11) . .
C23 C22 C22' C23' 6.2(5) . .
C21 C22 C22' C23' -117.5(7) . .
C23 C22 C22' C21' 129.1(6) . .
C21 C22 C22' C21' 5.4(8) . .
C23' C22 C22' C21' 122.9(3) . .
C21 C22 C22' C23 -123.7(4) . .
C23' C22 C22' C23 -6.2(5) . .
O9' C21' C22' C22 71.0(11) . .
C26' C21' C22' C22 -105.0(8) . .
O9' C21' C22' C23' 176.0(12) . .
C26' C21' C22' C23' 0.0 . .
O9' C21' C22' C23 121.6(11) . .
C26' C21' C22' C23 -54.3(7) . .
C23' C23 C22' C22 171.2(8) . .
C24 C23 C22' C22 88.6(8) . .
C27 C23 C22' C22 -136.2(7) . .
C24 C23 C22' C23' -82.6(10) . .
C22 C23 C22' C23' -171.2(8) . .
C27 C23 C22' C23' 52.6(6) . .
C23' C23 C22' C21' 95.3(7) . .
C24 C23 C22' C21' 12.7(12) . .
C22 C23 C22' C21' -75.9(9) . .
C27 C23 C22' C21' 147.9(7) . .
C24 C23 C23' C22' 128.4(6) . .
C22 C23 C23' C22' 5.7(5) . .
C27 C23 C23' C22' -120.5(6) . .
C24 C23 C23' C24' 7.3(8) . .
C22 C23 C23' C24' -115.4(6) . .
C27 C23 C23' C24' 118.4(7) . .
C22' C23 C23' C24' -121.1(3) . .
C24 C23 C23' C27 -111.1(7) . .
C22 C23 C23' C27 126.2(6) . .
C22' C23 C23' C27 120.5(6) . .
C24 C23 C23' C22 122.7(3) . .
C27 C23 C23' C22 -126.2(6) . .
C22' C23 C23' C22 -5.7(5) . .
C22 C22' C23' C23 -6.8(6) . .
C21' C22' C23' C23 -117.4(8) . .
C22 C22' C23' C24' 110.7(8) . .
C21' C22' C23' C24' 0.0 . .
C23 C22' C23' C24' 117.4(8) . .
C22 C22' C23' C27 -66.9(9) . .
C21' C22' C23' C27 -177.6(9) . .
C23 C22' C23' C27 -60.1(7) . .
C21' C22' C23' C22 -110.7(8) . .
C23 C22' C23' C22 6.8(6) . .
C22' C22 C23' C23 170.8(8) . .
C21 C22 C23' C23 -94.9(7) . .
C23 C22 C23' C22' -170.8(8) . .
C21 C22 C23' C22' 94.3(10) . .
C22' C22 C23' C24' -95.0(7) . .
C23 C22 C23' C24' 94.3(10) . .
C21 C22 C23' C24' -0.6(10) . .
C22' C22 C23' C27 123.1(8) . .
C23 C22 C23' C27 -47.7(6) . .
C21 C22 C23' C27 -142.6(7) . .
C23 C23' C24' C25' 99.9(8) . .
C22' C23' C24' C25' 0.0 . .
C27 C23' C24' C25' 177.3(10) . .
C22 C23' C24' C25' 45.5(6) . .
C23' C24' C25' C26' 0.0 . .
C24' C25' C26' C21' 0.0 . .
O9' C21' C26' C25' -176.2(11) . .
C22' C21' C26' C25' 0.0 . .
C23' C23 C27 O7 92.9(10) . .
C24 C23 C27 O7 -164.3(8) . .
C22 C23 C27 O7 18.6(13) . .
C22' C23 C27 O7 51.3(10) . .
C23' C23 C27 O8 -111.3(9) . .
C24 C23 C27 O8 -8.5(11) . .
C22 C23 C27 O8 174.4(8) . .
C22' C23 C27 O8 -152.9(7) . .
C24 C23 C27 C23' 102.8(9) . .
C22 C23 C27 C23' -74.3(9) . .
C22' C23 C27 C23' -41.6(5) . .
C23 C23' C27 O7 -109.3(9) . .
C22' C23' C27 O7 -37.8(10) . .
C24' C23' C27 O7 144.8(8) . .
C22 C23' C27 O7 -72.8(8) . .
C23 C23' C27 O8 90.4(10) . .
C22' C23' C27 O8 161.9(8) . .
C24' C23' C27 O8 -15.6(12) . .
C22 C23' C27 O8 126.8(8) . .
C22' C23' C27 C23 71.5(8) . .
C24' C23' C27 C23 -105.9(10) . .
C22 C23' C27 C23 36.5(5) . .
N1 C28 C29 C30 1.3(15) . .
C28 C29 C30 C31 1.3(16) . .
C29 C30 C31 C32' 2.2(15) . .
C29 C30 C31 C36 179.0(11) . .
C29 C30 C31 C32 -6.7(16) . .
C32' C31 C32 C33 139(6) . .
C30 C31 C32 C33 173.6(12) . .
C36 C31 C32 C33 -11.5(19) . .
C32' C31 C32 N1 -26(4) . .
C30 C31 C32 N1 8.6(16) . .
C36 C31 C32 N1 -176.5(10) . .
C30 C31 C32' N1 -11(2) . .
C36 C31 C32' N1 172.2(16) . .
C32 C31 C32' N1 138(6) . .
C30 C31 C32' C33 -176.8(9) . .
C36 C31 C32' C33 6.3(19) . .
C32 C31 C32' C33 -28(4) . .
N1 C32 C33 N2 -11.9(18) . .
C31 C32 C33 N2 -175.0(11) . .
N1 C32 C33 C34 171.1(10) . .
C31 C32 C33 C34 8.0(19) . .
N1 C32 C33 C32' 74(9) . .
C31 C32 C33 C32' -89(9) . .
N1 C32' C33 C32 -92(9) . .
C31 C32' C33 C32 77(9) . .
N1 C32' C33 N2 6.3(16) . .
C31 C32' C33 N2 175.4(9) . .
N1 C32' C33 C34 -179.5(10) . .
C31 C32' C33 C34 -10.4(17) . .
C32 C33 C34 C37 176.7(11) . .
N2 C33 C34 C37 -0.2(12) . .
C32' C33 C34 C37 -174.1(10) . .
C32 C33 C34 C35 -1.0(14) . .
N2 C33 C34 C35 -177.9(7) . .
C32' C33 C34 C35 8.2(13) . .
C33 C34 C35 C36 -1.6(18) . .
C37 C34 C35 C36 -179.1(13) . .
C34 C35 C36 C31 -3(2) . .
C32' C31 C36 C35 0(2) . .
C30 C31 C36 C35 -176.7(12) . .
C32 C31 C36 C35 8.4(18) . .
C33 C34 C37 C38 4.9(16) . .
C35 C34 C37 C38 -177.7(11) . .
C34 C37 C38 C39 -6.9(17) . .
C37 C38 C39 N2 4.3(14) . .
C31 C32' N1 C28 13(2) . .
C33 C32' N1 C28 179.1(9) . .
C31 C32' N1 C32 -136(7) . .
C33 C32' N1 C32 30(4) . .
C31 C32' N1 Cd2 -158.1(15) . .
C33 C32' N1 Cd2 7.8(17) . .
C29 C28 N1 C32' -7.2(15) . .
C29 C28 N1 C32 1.7(15) . .
C29 C28 N1 Cd2 164.0(7) . .
C33 C32 N1 C32' -137(6) . .
C31 C32 N1 C32' 29(5) . .
C33 C32 N1 C28 -171.5(11) . .
C31 C32 N1 C28 -6.1(15) . .
C33 C32 N1 Cd2 24.0(16) . .
C31 C32 N1 Cd2 -170.6(8) . .
O8 Cd2 N1 C32' -76.2(11) 2_557 .
O2 Cd2 N1 C32' -178.0(11) 2_567 .
O4 Cd2 N1 C32' 80.3(11) . .
N2 Cd2 N1 C32' -12.3(11) . .
O8 Cd2 N1 C28 113.6(7) 2_557 .
O2 Cd2 N1 C28 11.8(7) 2_567 .
O4 Cd2 N1 C28 -89.9(7) . .
N2 Cd2 N1 C28 177.5(7) . .
O8 Cd2 N1 C32 -81.9(8) 2_557 .
O2 Cd2 N1 C32 176.2(8) 2_567 .
O4 Cd2 N1 C32 74.5(8) . .
N2 Cd2 N1 C32 -18.1(7) . .
C38 C39 N2 C33 0.4(10) . .
C38 C39 N2 Cd2 -170.3(6) . .
C32 C33 N2 C39 -179.1(10) . .
C34 C33 N2 C39 -2.2(10) . .
C32' C33 N2 C39 172.0(9) . .
C32 C33 N2 Cd2 -7.6(11) . .
C34 C33 N2 Cd2 169.3(6) . .
C32' C33 N2 Cd2 -16.6(10) . .
O8 Cd2 N2 C39 -41.8(6) 2_557 .
O2 Cd2 N2 C39 -147.9(7) 2_567 .
O4 Cd2 N2 C39 94.0(6) . .
N1 Cd2 N2 C39 -174.7(6) . .
O8 Cd2 N2 C33 147.3(5) 2_557 .
O2 Cd2 N2 C33 41.1(7) 2_567 .
O4 Cd2 N2 C33 -77.0(5) . .
N1 Cd2 N2 C33 14.4(4) . .
O2 C1 O1 Cd1 69.9(19) . .
C2 C1 O1 Cd1 -107.4(12) . .
O7 Cd1 O1 C1 -176.7(14) 2_567 .
O7 Cd1 O1 C1 3.3(14) 1_565 .
O1 Cd1 O1 C1 -177(100) 2_577 .
O5 Cd1 O1 C1 -88.0(14) 2_567 .
O5 Cd1 O1 C1 92.0(14) 1_565 .
O1 C1 O2 Cd2 -15.9(13) . 2_567
C2 C1 O2 Cd2 161.5(6) . 2_567
C5 C4 O3 C8 168.2(7) . .
C3 C4 O3 C8 -13.7(9) . .
C9 C8 O3 C4 -167.6(5) . .
O5 C19 O4 Cd2 0.1(7) . .
C15 C19 O4 Cd2 -179.4(4) . .
O8 Cd2 O4 C19 -18.3(5) 2_557 .
O2 Cd2 O4 C19 107.9(4) 2_567 .
N2 Cd2 O4 C19 -101.5(4) . .
N1 Cd2 O4 C19 -170.6(4) . .
O4 C19 O5 Cd1 -89.6(7) . 1_545
C15 C19 O5 Cd1 89.8(6) . 1_545
C14 C13 O6 C12 21.9(9) . .
C18 C13 O6 C12 -157.2(6) . .
C11 C12 O6 C13 137.8(6) . .
O8 C27 O7 Cd1 24.0(17) . 1_545
C23 C27 O7 Cd1 174.3(7) . 1_545
C23' C27 O7 Cd1 -133.8(8) . 1_545
O7 C27 O8 Cd2 -4.1(17) . 2_557
C23 C27 O8 Cd2 -156.4(7) . 2_557
C23' C27 O8 Cd2 152.1(7) . 2_557
O9' C20 O9 C21 29.0(17) . .
C10 C20 O9 C21 171.7(8) . .
C22 C21 O9 C20 38.6(17) . .
C26 C21 O9 C20 -140.2(11) . .
O9 C20 O9' C21' -20.1(16) . .
C10 C20 O9' C21' -162.4(8) . .
C22' C21' O9' C20 -62.2(13) . .
C26' C21' O9' C20 113.9(10) . .
